data_7227098
loop_
_publ_author_name
'Liu, Huiyan'
'Meng, Fei'
'Lu, Zhiyong'
'Bai, Junfeng'

_publ_section_title
;
 A S4N4-like [Co4(\m-Cl)4] based metal--organic framework with sum
 topology and selective CO2 uptake
;
_journal_issue 47
_journal_name_full CrystEngComm
_journal_page_first 9003
_journal_paper_doi 10.1039/C6CE02047J
_journal_volume 18
_journal_year 2016
_chemical_formula_moiety 'C17 H11 Cl Co N2 O2'
_chemical_formula_sum 'C17 H11 Cl Co N2 O2'
_chemical_formula_weight 369.66
_chemical_name_common NJU-Bai18
_chemical_name_systematic
; 
 ? 
;
_space_group_IT_number 137
_symmetry_cell_setting tetragonal
_symmetry_space_group_name_Hall '-P 4ac 2a'
_symmetry_space_group_name_H-M 'P 42/n m c :2'
_atom_sites_solution_hydrogens geom
_atom_sites_solution_primary direct
_atom_sites_solution_secondary difmap
_audit_creation_method SHELXL-97
_audit_update_record
;
2016-10-31 deposited with the CCDC.
2016-11-14 downloaded from the CCDC.
;
_cell_angle_alpha 90.00
_cell_angle_beta 90.00
_cell_angle_gamma 90.00
_cell_formula_units_Z 8
_cell_length_a 17.5317(12)
_cell_length_b 17.5317(12)
_cell_length_c 15.757(2)
_cell_measurement_reflns_used 8752
_cell_measurement_temperature 296(2)
_cell_measurement_theta_max 28.23
_cell_measurement_theta_min 2.59
_cell_volume 4843.1(8)
_computing_cell_refinement 'Bruker SMART'
_computing_data_collection 'Bruker SMART'
_computing_data_reduction 'Bruker SAINT'
_computing_molecular_graphics 'Bruker SHELXTL'
_computing_publication_material 'Bruker SHELXTL'
_computing_structure_refinement 'SHELXL-97 (Sheldrick, 1997)'
_computing_structure_solution 'SHELXS-97 (Sheldrick, 1990)'
_diffrn_ambient_temperature 296(2)
_diffrn_measured_fraction_theta_full 1.000
_diffrn_measured_fraction_theta_max 1.000
_diffrn_measurement_device_type 'Bruker Apex II CCD'
_diffrn_measurement_method 'phi and omega scans'
_diffrn_radiation_monochromator graphite
_diffrn_radiation_source 'fine-focus sealed tube'
_diffrn_radiation_type MoK\a
_diffrn_radiation_wavelength 0.71073
_diffrn_reflns_av_R_equivalents 0.0318
_diffrn_reflns_av_sigmaI/netI 0.0154
_diffrn_reflns_limit_h_max 16
_diffrn_reflns_limit_h_min -20
_diffrn_reflns_limit_k_max 20
_diffrn_reflns_limit_k_min -20
_diffrn_reflns_limit_l_max 15
_diffrn_reflns_limit_l_min -18
_diffrn_reflns_number 26282
_diffrn_reflns_theta_full 25.02
_diffrn_reflns_theta_max 25.02
_diffrn_reflns_theta_min 1.64
_exptl_absorpt_coefficient_mu 0.825
_exptl_absorpt_correction_T_max 0.8760
_exptl_absorpt_correction_T_min 0.8480
_exptl_absorpt_correction_type multi-scan
_exptl_absorpt_process_details SADABS
_exptl_crystal_colour red
_exptl_crystal_density_diffrn 1.014
_exptl_crystal_density_method 'not measured'
_exptl_crystal_description block
_exptl_crystal_F_000 1496
_exptl_crystal_size_max 0.20
_exptl_crystal_size_mid 0.20
_exptl_crystal_size_min 0.16
_platon_squeeze_details
;
;
_refine_diff_density_max 0.391
_refine_diff_density_min -1.262
_refine_diff_density_rms 0.083
_refine_ls_extinction_method none
_refine_ls_goodness_of_fit_ref 1.061
_refine_ls_hydrogen_treatment mixed
_refine_ls_matrix_type full
_refine_ls_number_parameters 147
_refine_ls_number_reflns 2291
_refine_ls_number_restraints 0
_refine_ls_restrained_S_all 1.061
_refine_ls_R_factor_all 0.0526
_refine_ls_R_factor_gt 0.0472
_refine_ls_shift/su_max 0.001
_refine_ls_shift/su_mean 0.000
_refine_ls_structure_factor_coef Fsqd
_refine_ls_weighting_details 'calc w=1/[\s^2^(Fo^2^)+(0.1064P)^2^+6.4336P] where P=(Fo^2^+2Fc^2^)/3'
_refine_ls_weighting_scheme calc
_refine_ls_wR_factor_gt 0.1633
_refine_ls_wR_factor_ref 0.1679
_reflns_number_gt 1995
_reflns_number_total 2291
_reflns_threshold_expression >2sigma(I)
_cod_data_source_file c6ce02047j2.cif
_cod_data_source_block NJU-Bai18
_cod_depositor_comments
;
The following automatic conversions were performed:

'_symmetry_cell_setting' value 'Tetragonal' changed to 'tetragonal'
according to
/usr/data/users/saulius/crontab/automatic-downloads/rss-feeds/RSC/lib/dictionaries/cif_core.dic
dictionary named 'cif_core.dic' version 2.4.2 from 2011-04-26.

Automatic conversion script
Id: cif_fix_values 4268 2015-11-12 08:31:59Z antanas 

 Adding full bibliography for 7227098.cif.
;
_cod_original_sg_symbol_H-M 'P 42/n m c'
_cod_database_code 7227098

loop_
_symmetry_equiv_pos_as_xyz
'x, y, z'
'-y+1/2, x, z+1/2'
'-x+1/2, -y+1/2, z'
'y, -x+1/2, z+1/2'
'x+1/2, -y, -z'
'y+1/2, x+1/2, -z+1/2'
'-x, y+1/2, -z'
'-y, -x, -z+1/2'
'-x, -y, -z'
'y-1/2, -x, -z-1/2'
'x-1/2, y-1/2, -z'
'-y, x-1/2, -z-1/2'
'-x-1/2, y, z'
'-y-1/2, -x-1/2, z-1/2'
'x, -y-1/2, z'
'y, x, z-1/2'

loop_
_atom_site_label
_atom_site_type_symbol
_atom_site_fract_x
_atom_site_fract_y
_atom_site_fract_z
_atom_site_U_iso_or_equiv
_atom_site_adp_type
_atom_site_occupancy
_atom_site_symmetry_multiplicity
_atom_site_calc_flag
_atom_site_refinement_flags
_atom_site_disorder_assembly
_atom_site_disorder_group
C1 C 0.2500 0.5585(2) 1.1244(2) 0.0212(8) Uani 1 2 d S . .
C2 C 0.2500 0.5076(3) 1.0465(3) 0.0278(9) Uani 1 2 d S . .
C3 C 0.18179(16) 0.48428(18) 1.01027(19) 0.0309(7) Uani 1 1 d . A .
H3 H 0.1359 0.4994 1.0346 0.037 Uiso 1 1 calc R . .
C4 C 0.18097(16) 0.4384(2) 0.9381(2) 0.0342(8) Uani 1 1 d . . .
C5 C 0.2500 0.4145(3) 0.9034(3) 0.0418(12) Uani 1 2 d S . .
H5 H 0.2500 0.3822 0.8566 0.050 Uiso 1 2 calc SR . .
C6 C 0.10728(17) 0.4165(2) 0.8971(2) 0.0346(8) Uani 0.50 1 d P A 1
C7 C 0.0919(4) 0.3457(4) 0.8635(5) 0.0419(17) Uani 0.50 1 d P A 1
H7A H 0.1296 0.3061 0.8673 0.050 Uiso 0.50 1 d PR A 1
C8 C 0.0248(4) 0.3313(4) 0.8252(4) 0.0391(16) Uani 0.50 1 d P A 1
H8A H 0.0165 0.2810 0.8031 0.047 Uiso 0.50 1 d PR A 1
N1 N -0.03017(14) 0.38090(15) 0.81622(16) 0.0289(6) Uani 0.50 1 d P . 1
C9 C -0.0173(4) 0.4531(4) 0.8496(4) 0.0406(16) Uani 0.50 1 d P A 1
H9A H -0.0558 0.4916 0.8432 0.049 Uiso 0.50 1 d PR A 1
C10 C 0.0486(4) 0.4702(4) 0.8910(4) 0.0429(17) Uani 0.50 1 d P A 1
H10A H 0.0550 0.5195 0.9167 0.052 Uiso 0.50 1 d PR A 1
C6' C 0.10728(17) 0.4165(2) 0.8971(2) 0.0346(8) Uani 0.50 1 d P A 2
C7' C 0.1026(4) 0.4132(4) 0.8075(4) 0.0405(17) Uani 0.50 1 d P A 2
H7'A H 0.1469 0.4228 0.7733 0.049 Uiso 0.50 1 d PR A 2
C8' C 0.0348(4) 0.3957(4) 0.7710(4) 0.0360(15) Uani 0.50 1 d P A 2
H8'A H 0.0320 0.3937 0.7102 0.043 Uiso 0.50 1 d PR A 2
N1' N -0.03017(14) 0.38090(15) 0.81622(16) 0.0289(6) Uani 0.50 1 d P . 2
C9' C -0.0227(3) 0.3798(4) 0.8997(4) 0.0291(13) Uani 0.50 1 d P A 2
H9'A H -0.0664 0.3659 0.9331 0.035 Uiso 0.50 1 d PR A 2
C10' C 0.0444(3) 0.3978(4) 0.9417(4) 0.0310(14) Uani 0.50 1 d P A 2
H10B H 0.0463 0.3970 1.0026 0.037 Uiso 0.50 1 d PR A 2
Cl2 Cl 0.15948(9) 0.7500 1.16880(10) 0.0560(4) Uani 1 2 d S . .
Co1 Co 0.13675(2) 0.63675(2) 1.2500 0.0190(3) Uani 1 2 d S . .
O1 O 0.18681(12) 0.57634(14) 1.15348(13) 0.0349(6) Uani 1 1 d . . .

loop_
_atom_site_aniso_label
_atom_site_aniso_U_11
_atom_site_aniso_U_22
_atom_site_aniso_U_33
_atom_site_aniso_U_23
_atom_site_aniso_U_13
_atom_site_aniso_U_12
C1 0.021(2) 0.0206(19) 0.0226(19) -0.0014(16) 0.000 0.000
C2 0.024(2) 0.036(2) 0.023(2) -0.0107(17) 0.000 0.000
C3 0.0178(14) 0.0392(18) 0.0358(16) -0.0153(14) 0.0024(12) -0.0001(12)
C4 0.0180(15) 0.0467(19) 0.0381(17) -0.0189(14) -0.0009(12) -0.0003(13)
C5 0.023(2) 0.062(3) 0.041(3) -0.028(2) 0.000 0.000
C6 0.0200(15) 0.0451(19) 0.0388(17) -0.0195(15) -0.0009(13) 0.0002(13)
C7 0.028(3) 0.043(4) 0.055(4) -0.023(3) -0.006(3) 0.002(3)
C8 0.032(4) 0.036(4) 0.050(4) -0.017(3) -0.008(3) 0.001(3)
N1 0.0197(12) 0.0344(13) 0.0325(14) -0.0097(11) -0.0006(10) -0.0028(11)
C9 0.022(3) 0.049(4) 0.051(4) -0.020(3) 0.002(3) 0.000(3)
C10 0.029(3) 0.049(4) 0.051(4) -0.023(3) 0.001(3) -0.008(3)
C6' 0.0200(15) 0.0451(19) 0.0388(17) -0.0195(15) -0.0009(13) 0.0002(13)
C7' 0.022(3) 0.067(5) 0.032(3) -0.020(3) 0.006(3) -0.011(3)
C8' 0.023(3) 0.057(4) 0.028(3) -0.015(3) 0.004(3) -0.006(3)
N1' 0.0197(12) 0.0344(13) 0.0325(14) -0.0097(11) -0.0006(10) -0.0028(11)
C9' 0.019(3) 0.038(3) 0.031(3) -0.006(3) 0.002(2) -0.003(2)
C10' 0.019(3) 0.046(4) 0.028(3) -0.015(3) -0.002(2) -0.002(3)
Cl2 0.0540(8) 0.0422(8) 0.0718(10) 0.000 0.0027(7) 0.000
Co1 0.0181(3) 0.0181(3) 0.0208(4) -0.00337(13) 0.00337(13) -0.00199(18)
O1 0.0199(10) 0.0501(14) 0.0345(12) -0.0227(10) 0.0054(9) -0.0009(10)

loop_
_atom_type_symbol
_atom_type_description
_atom_type_scat_dispersion_real
_atom_type_scat_dispersion_imag
_atom_type_scat_source
C C 0.0033 0.0016 'International Tables Vol C Tables 4.2.6.8 and 6.1.1.4'
H H 0.0000 0.0000 'International Tables Vol C Tables 4.2.6.8 and 6.1.1.4'
Cl Cl 0.1484 0.1585 'International Tables Vol C Tables 4.2.6.8 and 6.1.1.4'
Co Co 0.3494 0.9721 'International Tables Vol C Tables 4.2.6.8 and 6.1.1.4'
N N 0.0061 0.0033 'International Tables Vol C Tables 4.2.6.8 and 6.1.1.4'
O O 0.0106 0.0060 'International Tables Vol C Tables 4.2.6.8 and 6.1.1.4'

loop_
_geom_angle_atom_site_label_1
_geom_angle_atom_site_label_2
_geom_angle_atom_site_label_3
_geom_angle
_geom_angle_site_symmetry_1
_geom_angle_site_symmetry_3
O1 C1 O1 126.8(4) . 13_655
O1 C1 C2 116.60(18) . .
O1 C1 C2 116.60(18) 13_655 .
C3 C2 C3 119.2(4) . 13_655
C3 C2 C1 120.42(19) . .
C3 C2 C1 120.42(19) 13_655 .
C2 C3 C4 121.0(3) . .
C2 C3 H3 119.5 . .
C4 C3 H3 119.5 . .
C5 C4 C3 119.0(3) . .
C5 C4 C6 120.3(3) . .
C3 C4 C6 120.7(3) . .
C4 C5 C4 120.7(4) . 13_655
C4 C5 H5 119.6 . .
C4 C5 H5 119.6 13_655 .
C7 C6 C10 115.9(5) . .
C7 C6 C4 124.6(4) . .
C10 C6 C4 119.5(4) . .
C8 C7 C6 120.8(6) . .
C8 C7 H7A 119.7 . .
C6 C7 H7A 119.5 . .
N1 C8 C7 124.7(6) . .
N1 C8 H8A 117.4 . .
C7 C8 H8A 117.9 . .
C8 N1 C9 116.5(4) . .
C8 N1 Co1 126.5(3) . 9_567
C9 N1 Co1 116.9(3) . 9_567
C10 C9 N1 121.4(6) . .
C10 C9 H9A 119.5 . .
N1 C9 H9A 119.2 . .
C9 C10 C6 120.6(6) . .
C9 C10 H10A 120.0 . .
C6 C10 H10A 119.4 . .
C8' C7' H7'A 120.7 . .
C7' C8' H8'A 118.4 . .
C10' C9' H9'A 118.2 . .
C9' C10' H10B 120.2 . .
Co1 Cl2 Co1 111.97(6) 10_568 .
O1 Co1 O1 172.82(13) 6_457 .
O1 Co1 N1' 88.44(9) 6_457 9_567
O1 Co1 N1' 86.45(9) . 9_567
O1 Co1 N1 88.44(9) 6_457 9_567
O1 Co1 N1 86.45(9) . 9_567
N1' Co1 N1 0.00(15) 9_567 9_567
O1 Co1 N1' 86.45(9) 6_457 14_666
O1 Co1 N1' 88.44(9) . 14_666
N1' Co1 N1' 89.16(14) 9_567 14_666
N1 Co1 N1' 89.16(14) 9_567 14_666
O1 Co1 N1 86.45(9) 6_457 14_666
O1 Co1 N1 88.44(9) . 14_666
N1' Co1 N1 89.16(14) 9_567 14_666
N1 Co1 N1 89.16(14) 9_567 14_666
N1' Co1 N1 0.00(15) 14_666 14_666
O1 Co1 Cl2 97.31(7) 6_457 .
O1 Co1 Cl2 87.75(8) . .
N1' Co1 Cl2 90.27(8) 9_567 .
N1 Co1 Cl2 90.27(8) 9_567 .
N1' Co1 Cl2 176.18(7) 14_666 .
N1 Co1 Cl2 176.18(7) 14_666 .
O1 Co1 Cl2 87.75(8) 6_457 12_668
O1 Co1 Cl2 97.31(7) . 12_668
N1' Co1 Cl2 176.18(7) 9_567 12_668
N1 Co1 Cl2 176.18(7) 9_567 12_668
N1' Co1 Cl2 90.27(8) 14_666 12_668
N1 Co1 Cl2 90.27(8) 14_666 12_668
Cl2 Co1 Cl2 90.55(8) . 12_668
C1 O1 Co1 141.9(2) . .

loop_
_geom_bond_atom_site_label_1
_geom_bond_atom_site_label_2
_geom_bond_distance
_geom_bond_site_symmetry_2
C1 O1 1.239(3) .
C1 O1 1.239(3) 13_655
C1 C2 1.517(5) .
C2 C3 1.387(3) .
C2 C3 1.387(3) 13_655
C3 C4 1.393(4) .
C3 H3 0.9300 .
C4 C5 1.392(4) .
C4 C6 1.494(4) .
C5 C4 1.392(4) 13_655
C5 H5 0.9300 .
C6 C7 1.377(8) .
C6 C10 1.398(8) .
C7 C8 1.345(9) .
C7 H7A 0.9600 .
C8 N1 1.305(7) .
C8 H8A 0.9601 .
N1 C9 1.389(7) .
N1 Co1 2.162(2) 9_567
C9 C10 1.361(9) .
C9 H9A 0.9599 .
C10 H10A 0.9600 .
C7' C8' 1.356(9) .
C7' H7'A 0.9599 .
C8' H8'A 0.9600 .
C9' C10' 1.387(8) .
C9' H9'A 0.9601 .
C10' H10B 0.9599 .
Cl2 Co1 2.3953(10) 10_568
Cl2 Co1 2.3953(10) .
Co1 O1 2.051(2) 6_457
Co1 O1 2.051(2) .
Co1 N1' 2.162(2) 9_567
Co1 N1 2.162(2) 9_567
Co1 N1' 2.162(2) 14_666
Co1 N1 2.162(2) 14_666
Co1 Cl2 2.3953(10) 12_668

loop_
_geom_torsion_atom_site_label_1
_geom_torsion_atom_site_label_2
_geom_torsion_atom_site_label_3
_geom_torsion_atom_site_label_4
_geom_torsion
_geom_torsion_site_symmetry_1
_geom_torsion_site_symmetry_4
O1 C1 C2 C3 1.0(6) . .
O1 C1 C2 C3 179.3(4) 13_655 .
O1 C1 C2 C3 -179.3(4) . 13_655
O1 C1 C2 C3 -1.0(6) 13_655 13_655
C3 C2 C3 C4 -0.5(7) 13_655 .
C1 C2 C3 C4 179.2(4) . .
C2 C3 C4 C5 1.5(6) . .
C2 C3 C4 C6 -177.1(4) . .
C3 C4 C5 C4 -2.6(8) . 13_655
C6 C4 C5 C4 176.1(3) . 13_655
C5 C4 C6 C7 40.8(7) . .
C3 C4 C6 C7 -140.6(5) . .
C5 C4 C6 C10 -139.0(5) . .
C3 C4 C6 C10 39.6(6) . .
C10 C6 C7 C8 1.9(9) . .
C4 C6 C7 C8 -177.9(6) . .
C6 C7 C8 N1 0.2(12) . .
C7 C8 N1 C9 -0.5(10) . .
C7 C8 N1 Co1 176.6(5) . 9_567
C8 N1 C9 C10 -1.4(9) . .
Co1 N1 C9 C10 -178.8(5) 9_567 .
N1 C9 C10 C6 3.6(10) . .
C7 C6 C10 C9 -3.7(9) . .
C4 C6 C10 C9 176.1(5) . .
Co1 Cl2 Co1 O1 15.95(10) 10_568 6_457
Co1 Cl2 Co1 O1 -169.15(8) 10_568 .
Co1 Cl2 Co1 N1' 104.42(9) 10_568 9_567
Co1 Cl2 Co1 N1 104.42(9) 10_568 9_567
Co1 Cl2 Co1 N1' -174.2(12) 10_568 14_666
Co1 Cl2 Co1 N1 -174.2(12) 10_568 14_666
Co1 Cl2 Co1 Cl2 -71.85(6) 10_568 12_668
O1 C1 O1 Co1 0.7(8) 13_655 .
C2 C1 O1 Co1 178.9(3) . .
O1 Co1 O1 C1 -144.8(4) 6_457 .
N1' Co1 O1 C1 170.5(4) 9_567 .
N1 Co1 O1 C1 170.5(4) 9_567 .
N1' Co1 O1 C1 -100.2(4) 14_666 .
N1 Co1 O1 C1 -100.2(4) 14_666 .
Cl2 Co1 O1 C1 80.1(4) . .
Cl2 Co1 O1 C1 -10.2(4) 12_668 .

loop_
_platon_squeeze_void_nr
_platon_squeeze_void_average_x
_platon_squeeze_void_average_y
_platon_squeeze_void_average_z
_platon_squeeze_void_volume
_platon_squeeze_void_count_electrons
_platon_squeeze_void_content
1 0.013 0.696 -0.092 2150 587 ' '
